data_4076559
loop_
_publ_author_name
'Voss, Tanja'
'Mahdi, Tayseer'
'Otten, Edwin'
'Fr\"ohlich, Roland'
'Kehr, Gerald'
'Stephan, Douglas W.'
'Erker, Gerhard'

_publ_section_title
;
 Frustrated Lewis Pair Behavior of Intermolecular Amine/B(C6F5)3Pairs
;
_journal_issue 6
_journal_name_full Organometallics
_journal_page_first 2367
_journal_paper_doi 10.1021/om300017u
_journal_volume 31
_journal_year 2012
_chemical_formula_sum 'C33 H23 B F15 N'
_chemical_formula_weight 729.33
_chemical_name_systematic
; 
 ? 
;
_space_group_IT_number 2
_symmetry_cell_setting triclinic
_symmetry_space_group_name_Hall '-P 1'
_symmetry_space_group_name_H-M 'P -1'
_atom_sites_solution_hydrogens geom
_atom_sites_solution_primary direct
_atom_sites_solution_secondary difmap
_audit_creation_method SHELXL-97
_cell_angle_alpha 73.407(4)
_cell_angle_beta 73.953(2)
_cell_angle_gamma 72.449(6)
_cell_formula_units_Z 2
_cell_length_a 10.0966(4)
_cell_length_b 10.4671(6)
_cell_length_c 16.6994(5)
_cell_measurement_reflns_used 4852
_cell_measurement_temperature 223(2)
_cell_measurement_theta_max 68.25
_cell_measurement_theta_min 0.88
_cell_volume 1577.24(13)
_computing_cell_refinement 'Collect (Nonius B.V., 1998)'
_computing_data_collection 'Collect (Nonius B.V., 1998)'
_computing_data_reduction 'Denzo-SMN (Otwinowski & Minor, 1997)'
_computing_molecular_graphics 'XP (BrukerAXS, 2000)'
_computing_publication_material 'SHELXL-97 (Sheldrick, 1997)'
_computing_structure_refinement 'SHELXL-97 (Sheldrick, 1997)'
_computing_structure_solution 'SHELXS-97 (Sheldrick, 1990)'
_diffrn_ambient_temperature 223(2)
_diffrn_measured_fraction_theta_full 0.958
_diffrn_measured_fraction_theta_max 0.958
_diffrn_measurement_device_type 'Nonius KappaCCD APEXII'
_diffrn_measurement_method '\w and \f scans'
_diffrn_radiation_monochromator graphite
_diffrn_radiation_source 'fine-focus sealed tube'
_diffrn_radiation_type CuK\a
_diffrn_radiation_wavelength 1.54178
_diffrn_reflns_av_R_equivalents 0.040
_diffrn_reflns_av_sigmaI/netI 0.0246
_diffrn_reflns_limit_h_max 11
_diffrn_reflns_limit_h_min -11
_diffrn_reflns_limit_k_max 12
_diffrn_reflns_limit_k_min -11
_diffrn_reflns_limit_l_max 19
_diffrn_reflns_limit_l_min -18
_diffrn_reflns_number 19952
_diffrn_reflns_theta_full 67.19
_diffrn_reflns_theta_max 67.19
_diffrn_reflns_theta_min 4.54
_exptl_absorpt_coefficient_mu 1.353
_exptl_absorpt_correction_T_max 0.8127
_exptl_absorpt_correction_T_min 0.7737
_exptl_absorpt_correction_type multi-scan
_exptl_absorpt_process_details 'Denzo (Otwinowski, Borek, Majewski & Minor, 2003)'
_exptl_crystal_colour colorless
_exptl_crystal_density_diffrn 1.536
_exptl_crystal_density_method 'not measured'
_exptl_crystal_description block
_exptl_crystal_F_000 736
_exptl_crystal_size_max 0.20
_exptl_crystal_size_mid 0.18
_exptl_crystal_size_min 0.16
_refine_diff_density_max 0.639
_refine_diff_density_min -0.378
_refine_diff_density_rms 0.045
_refine_ls_extinction_method none
_refine_ls_goodness_of_fit_ref 1.015
_refine_ls_hydrogen_treatment constr
_refine_ls_matrix_type full
_refine_ls_number_parameters 471
_refine_ls_number_reflns 5412
_refine_ls_number_restraints 23
_refine_ls_restrained_S_all 1.024
_refine_ls_R_factor_all 0.0602
_refine_ls_R_factor_gt 0.0532
_refine_ls_shift/su_max 0.000
_refine_ls_shift/su_mean 0.000
_refine_ls_structure_factor_coef Fsqd
_refine_ls_weighting_details 'calc w=1/[\s^2^(Fo^2^)+(0.0781P)^2^+0.9439P] where P=(Fo^2^+2Fc^2^)/3'
_refine_ls_weighting_scheme calc
_refine_ls_wR_factor_gt 0.1436
_refine_ls_wR_factor_ref 0.1509
_reflns_number_gt 4657
_reflns_number_total 5412
_reflns_threshold_expression >2sigma(I)
_cod_data_source_file om300017u_si_003.cif
_cod_data_source_block erk5604
_cod_original_cell_volume 1577.24(12)
_cod_original_sg_symbol_H-M P-1
_cod_database_code 4076559

loop_
_symmetry_equiv_pos_as_xyz
'x, y, z'
'-x, -y, -z'

loop_
_atom_site_label
_atom_site_type_symbol
_atom_site_fract_x
_atom_site_fract_y
_atom_site_fract_z
_atom_site_U_iso_or_equiv
_atom_site_adp_type
_atom_site_occupancy
_atom_site_symmetry_multiplicity
_atom_site_calc_flag
_atom_site_refinement_flags
_atom_site_disorder_assembly
_atom_site_disorder_group
B1 B 0.8894(3) 0.4306(3) 0.29173(16) 0.0422(5) Uani 1 1 d . A .
C1 C 0.8557(3) 0.5364(3) 0.35203(16) 0.0519(6) Uani 1 1 d D . .
C2A C 0.8175(7) 0.5991(14) 0.4076(7) 0.0642(17) Uani 0.824(5) 1 d PD A 1
C3A C 0.7674(6) 0.6577(7) 0.4844(3) 0.0962(16) Uani 0.824(5) 1 d PD A 1
H3A1 H 0.8394 0.7006 0.4872 0.115 Uiso 0.824(5) 1 calc PR A 1
H3A2 H 0.6807 0.7304 0.4780 0.115 Uiso 0.824(5) 1 calc PR A 1
C4A C 0.7382(8) 0.5624(7) 0.5634(3) 0.119(2) Uani 0.824(5) 1 d PD A 1
H4A1 H 0.6963 0.6148 0.6083 0.142 Uiso 0.824(5) 1 calc PR A 1
H4A2 H 0.8293 0.5029 0.5756 0.142 Uiso 0.824(5) 1 calc PR A 1
C5A C 0.6463(7) 0.4748(7) 0.5713(4) 0.129(2) Uani 0.824(5) 1 d PD A 1
H5A1 H 0.6814 0.4275 0.5239 0.155 Uiso 0.824(5) 1 calc PR A 1
H5A2 H 0.5505 0.5317 0.5672 0.155 Uiso 0.824(5) 1 calc PR A 1
C6A C 0.6391(7) 0.3716(7) 0.6531(3) 0.135(2) Uani 0.824(5) 1 d PD A 1
H6A1 H 0.7284 0.3026 0.6521 0.203 Uiso 0.824(5) 1 calc PR A 1
H6A2 H 0.5626 0.3283 0.6612 0.203 Uiso 0.824(5) 1 calc PR A 1
H6A3 H 0.6217 0.4165 0.6998 0.203 Uiso 0.824(5) 1 calc PR A 1
C2B C 0.848(5) 0.586(7) 0.410(4) 0.0642(17) Uani 0.176(5) 1 d PD A 2
C3B C 0.815(3) 0.670(4) 0.4738(18) 0.0962(16) Uani 0.176(5) 1 d PD A 2
H3B1 H 0.8687 0.6322 0.5197 0.115 Uiso 0.176(5) 1 calc PR A 2
H3B2 H 0.8071 0.7686 0.4509 0.115 Uiso 0.176(5) 1 calc PR A 2
C4B C 0.688(2) 0.624(3) 0.4881(11) 0.119(2) Uani 0.176(5) 1 d PD A 2
H4B1 H 0.7015 0.5678 0.4474 0.142 Uiso 0.176(5) 1 calc PR A 2
H4B2 H 0.6094 0.7046 0.4771 0.142 Uiso 0.176(5) 1 calc PR A 2
C5B C 0.651(3) 0.546(3) 0.5738(15) 0.129(2) Uani 0.176(5) 1 d PD A 2
H5B1 H 0.5652 0.5156 0.5785 0.155 Uiso 0.176(5) 1 calc PR A 2
H5B2 H 0.6266 0.6061 0.6137 0.155 Uiso 0.176(5) 1 calc PR A 2
C6B C 0.760(3) 0.426(3) 0.5994(15) 0.135(2) Uani 0.176(5) 1 d PD A 2
H6B1 H 0.8315 0.4551 0.6145 0.203 Uiso 0.176(5) 1 calc PR A 2
H6B2 H 0.8046 0.3800 0.5526 0.203 Uiso 0.176(5) 1 calc PR A 2
H6B3 H 0.7188 0.3642 0.6484 0.203 Uiso 0.176(5) 1 calc PR A 2
C11 C 0.8077(2) 0.4917(2) 0.21109(14) 0.0398(5) Uani 1 1 d . . .
C12 C 0.7095(2) 0.6156(2) 0.19671(15) 0.0439(5) Uani 1 1 d . A .
F12 F 0.67691(16) 0.70448(15) 0.24861(11) 0.0653(4) Uani 1 1 d . . .
C13 C 0.6372(3) 0.6610(2) 0.13115(16) 0.0503(6) Uani 1 1 d . . .
F13 F 0.54168(18) 0.78215(16) 0.12335(12) 0.0750(5) Uani 1 1 d . A .
C14 C 0.6661(3) 0.5831(3) 0.07243(15) 0.0524(6) Uani 1 1 d . A .
F14 F 0.59961(19) 0.62686(19) 0.00637(10) 0.0756(5) Uani 1 1 d . . .
C15 C 0.7643(3) 0.4599(3) 0.08161(15) 0.0532(6) Uani 1 1 d . . .
F15 F 0.7933(2) 0.3810(2) 0.02497(11) 0.0836(5) Uani 1 1 d . A .
C16 C 0.8300(2) 0.4171(2) 0.14999(15) 0.0481(5) Uani 1 1 d . A .
F16 F 0.91799(18) 0.28895(16) 0.15958(11) 0.0714(5) Uani 1 1 d . . .
C21 C 0.8319(2) 0.2997(2) 0.36061(14) 0.0443(5) Uani 1 1 d . . .
C22 C 0.8929(3) 0.2325(3) 0.43119(17) 0.0569(6) Uani 1 1 d . A .
F22 F 1.01080(17) 0.2625(2) 0.43663(11) 0.0749(5) Uani 1 1 d . . .
C23 C 0.8411(3) 0.1379(3) 0.49883(17) 0.0662(7) Uani 1 1 d . . .
F23 F 0.9064(2) 0.0806(2) 0.56540(11) 0.0931(6) Uani 1 1 d . A .
C24 C 0.7228(3) 0.1003(3) 0.49870(18) 0.0683(8) Uani 1 1 d . A .
F24 F 0.6712(3) 0.0071(2) 0.56409(12) 0.1023(7) Uani 1 1 d . . .
C25 C 0.6593(3) 0.1596(3) 0.43056(17) 0.0583(6) Uani 1 1 d . . .
F25 F 0.54347(19) 0.1236(2) 0.42770(11) 0.0788(5) Uani 1 1 d . A .
C26 C 0.7132(2) 0.2571(2) 0.36391(15) 0.0463(5) Uani 1 1 d . A .
F26 F 0.64014(15) 0.30908(16) 0.30049(9) 0.0584(4) Uani 1 1 d . . .
C31 C 1.0624(2) 0.3909(2) 0.25188(14) 0.0412(5) Uani 1 1 d . . .
C32 C 1.1338(2) 0.4942(2) 0.21373(15) 0.0455(5) Uani 1 1 d . A .
F32 F 1.05973(16) 0.62777(14) 0.20575(11) 0.0632(4) Uani 1 1 d . . .
C33 C 1.2776(3) 0.4743(3) 0.18158(15) 0.0517(6) Uani 1 1 d . . .
F33 F 1.33716(18) 0.58171(18) 0.14508(12) 0.0762(5) Uani 1 1 d . A .
C34 C 1.3600(2) 0.3427(3) 0.18601(16) 0.0541(6) Uani 1 1 d . A .
F34 F 1.50093(15) 0.3195(2) 0.15506(11) 0.0754(5) Uani 1 1 d . . .
C35 C 1.2963(3) 0.2352(3) 0.22112(16) 0.0530(6) Uani 1 1 d . . .
F35 F 1.37522(17) 0.10544(17) 0.22418(12) 0.0779(5) Uani 1 1 d . A .
C36 C 1.1511(2) 0.2607(2) 0.25174(15) 0.0476(5) Uani 1 1 d . A .
F36 F 1.09747(16) 0.14809(14) 0.28308(11) 0.0651(4) Uani 1 1 d . . .
N41 N 0.8645(2) 0.8875(2) 0.24373(17) 0.0640(6) Uani 1 1 d . . .
H41 H 0.8652 0.7981 0.2470 0.077 Uiso 1 1 calc R . .
C42 C 0.9525(5) 0.8853(4) 0.3036(3) 0.0984(12) Uani 1 1 d . . .
H42A H 0.9529 0.9786 0.3018 0.148 Uiso 1 1 calc R . .
H42B H 1.0490 0.8335 0.2865 0.148 Uiso 1 1 calc R . .
H42C H 0.9123 0.8423 0.3613 0.148 Uiso 1 1 calc R . .
C43 C 0.7138(3) 0.9625(3) 0.2700(2) 0.0777(9) Uani 1 1 d . . .
H43A H 0.6749 0.9186 0.3277 0.117 Uiso 1 1 calc R . .
H43B H 0.6586 0.9606 0.2313 0.117 Uiso 1 1 calc R . .
H43C H 0.7101 1.0570 0.2680 0.117 Uiso 1 1 calc R . .
C44 C 0.9319(3) 0.9461(3) 0.1530(2) 0.0717(8) Uani 1 1 d . . .
H44A H 0.9362 1.0400 0.1493 0.086 Uiso 1 1 calc R . .
H44B H 1.0298 0.8917 0.1400 0.086 Uiso 1 1 calc R . .
C45 C 0.8568(3) 0.9493(3) 0.0868(2) 0.0631(7) Uani 1 1 d . . .
C46 C 0.8941(3) 0.8417(3) 0.0462(2) 0.0667(8) Uani 1 1 d . . .
H46 H 0.9646 0.7628 0.0621 0.080 Uiso 1 1 calc R . .
C47 C 0.8269(4) 0.8505(4) -0.0183(2) 0.0841(10) Uani 1 1 d . . .
H47 H 0.8512 0.7772 -0.0457 0.101 Uiso 1 1 calc R . .
C48 C 0.7249(4) 0.9667(5) -0.0417(3) 0.0977(12) Uani 1 1 d . . .
H48 H 0.6801 0.9730 -0.0855 0.117 Uiso 1 1 calc R . .
C49 C 0.6883(4) 1.0728(5) -0.0019(3) 0.1030(13) Uani 1 1 d . . .
H49 H 0.6176 1.1515 -0.0179 0.124 Uiso 1 1 calc R . .
C50 C 0.7533(4) 1.0656(3) 0.0609(3) 0.0865(10) Uani 1 1 d . . .
H50 H 0.7282 1.1402 0.0873 0.104 Uiso 1 1 calc R . .

loop_
_atom_site_aniso_label
_atom_site_aniso_U_11
_atom_site_aniso_U_22
_atom_site_aniso_U_33
_atom_site_aniso_U_23
_atom_site_aniso_U_13
_atom_site_aniso_U_12
B1 0.0363(12) 0.0428(13) 0.0495(14) -0.0159(11) -0.0057(10) -0.0098(10)
C1 0.0437(13) 0.0585(14) 0.0574(14) -0.0206(12) -0.0076(10) -0.0137(11)
C2A 0.055(5) 0.081(4) 0.0702(19) -0.039(2) -0.008(3) -0.020(4)
C3A 0.087(4) 0.147(4) 0.089(3) -0.074(3) 0.014(3) -0.061(3)
C4A 0.146(5) 0.162(6) 0.067(3) -0.052(3) 0.009(3) -0.066(4)
C5A 0.111(4) 0.173(7) 0.109(4) -0.084(4) 0.019(3) -0.032(5)
C6A 0.117(4) 0.173(6) 0.069(3) -0.018(3) 0.027(3) -0.019(4)
C2B 0.055(5) 0.081(4) 0.0702(19) -0.039(2) -0.008(3) -0.020(4)
C3B 0.087(4) 0.147(4) 0.089(3) -0.074(3) 0.014(3) -0.061(3)
C4B 0.146(5) 0.162(6) 0.067(3) -0.052(3) 0.009(3) -0.066(4)
C5B 0.111(4) 0.173(7) 0.109(4) -0.084(4) 0.019(3) -0.032(5)
C6B 0.117(4) 0.173(6) 0.069(3) -0.018(3) 0.027(3) -0.019(4)
C11 0.0359(11) 0.0382(11) 0.0461(11) -0.0124(9) -0.0024(9) -0.0128(9)
C12 0.0416(12) 0.0394(11) 0.0530(12) -0.0166(10) -0.0050(10) -0.0118(9)
F12 0.0665(9) 0.0514(8) 0.0864(11) -0.0376(8) -0.0268(8) 0.0044(7)
C13 0.0447(13) 0.0431(12) 0.0590(14) -0.0071(10) -0.0114(11) -0.0080(10)
F13 0.0713(10) 0.0550(9) 0.0903(12) -0.0146(8) -0.0338(9) 0.0108(8)
C14 0.0493(13) 0.0635(15) 0.0441(12) -0.0072(11) -0.0102(10) -0.0171(12)
F14 0.0741(11) 0.0966(12) 0.0535(9) -0.0120(8) -0.0240(8) -0.0114(9)
C15 0.0518(14) 0.0630(15) 0.0498(13) -0.0253(11) -0.0039(11) -0.0148(12)
F15 0.0902(12) 0.0992(13) 0.0738(10) -0.0545(10) -0.0223(9) -0.0026(10)
C16 0.0441(12) 0.0453(12) 0.0548(13) -0.0194(10) -0.0068(10) -0.0058(10)
F16 0.0760(10) 0.0564(9) 0.0865(11) -0.0413(8) -0.0284(9) 0.0116(7)
C21 0.0386(11) 0.0493(12) 0.0455(12) -0.0151(10) -0.0044(9) -0.0110(9)
C22 0.0489(14) 0.0714(17) 0.0538(14) -0.0106(12) -0.0125(11) -0.0207(12)
F22 0.0624(10) 0.1021(13) 0.0687(10) -0.0027(9) -0.0279(8) -0.0344(9)
C23 0.0703(18) 0.0759(18) 0.0506(14) -0.0006(13) -0.0170(13) -0.0236(15)
F23 0.1013(14) 0.1118(15) 0.0613(10) 0.0135(10) -0.0332(10) -0.0347(12)
C24 0.0761(19) 0.0719(18) 0.0532(15) 0.0004(13) -0.0031(13) -0.0350(15)
F24 0.1219(17) 0.1132(16) 0.0693(11) 0.0203(11) -0.0125(11) -0.0698(14)
C25 0.0548(15) 0.0668(16) 0.0577(15) -0.0171(12) 0.0012(12) -0.0295(13)
F25 0.0741(11) 0.0942(12) 0.0801(11) -0.0129(9) -0.0047(8) -0.0537(10)
C26 0.0444(12) 0.0505(13) 0.0469(12) -0.0152(10) -0.0068(10) -0.0140(10)
F26 0.0535(8) 0.0707(9) 0.0596(8) -0.0087(7) -0.0160(6) -0.0291(7)
C31 0.0372(11) 0.0424(11) 0.0453(11) -0.0121(9) -0.0073(9) -0.0103(9)
C32 0.0433(12) 0.0422(12) 0.0504(12) -0.0122(10) -0.0083(10) -0.0091(9)
F32 0.0575(9) 0.0407(7) 0.0847(10) -0.0109(7) -0.0053(7) -0.0136(6)
C33 0.0461(13) 0.0619(15) 0.0518(13) -0.0136(11) -0.0030(10) -0.0254(11)
F33 0.0636(10) 0.0805(11) 0.0868(11) -0.0155(9) 0.0044(8) -0.0419(9)
C34 0.0342(12) 0.0782(18) 0.0510(13) -0.0207(12) -0.0047(10) -0.0129(11)
F34 0.0341(7) 0.1111(14) 0.0797(11) -0.0337(10) -0.0003(7) -0.0143(8)
C35 0.0431(13) 0.0525(14) 0.0575(14) -0.0177(11) -0.0124(11) 0.0038(11)
F35 0.0562(9) 0.0628(10) 0.0984(12) -0.0250(9) -0.0129(8) 0.0131(7)
C36 0.0455(12) 0.0433(12) 0.0524(13) -0.0098(10) -0.0076(10) -0.0119(10)
F36 0.0611(9) 0.0400(7) 0.0852(10) -0.0118(7) -0.0023(8) -0.0128(6)
N41 0.0608(13) 0.0471(12) 0.0954(17) -0.0244(11) -0.0220(12) -0.0157(10)
C42 0.109(3) 0.088(2) 0.132(3) -0.030(2) -0.055(3) -0.039(2)
C43 0.0702(19) 0.0643(18) 0.104(2) -0.0434(17) -0.0089(17) -0.0088(15)
C44 0.0540(16) 0.0487(15) 0.109(2) -0.0144(15) -0.0097(16) -0.0175(12)
C45 0.0461(14) 0.0488(14) 0.0816(18) -0.0057(13) -0.0036(13) -0.0102(11)
C46 0.0525(15) 0.0536(15) 0.0777(19) -0.0099(13) 0.0078(14) -0.0132(12)
C47 0.083(2) 0.094(2) 0.0679(19) -0.0192(17) 0.0156(17) -0.039(2)
C48 0.078(2) 0.120(3) 0.079(2) 0.002(2) -0.0140(19) -0.025(2)
C49 0.077(2) 0.100(3) 0.107(3) 0.001(2) -0.031(2) 0.001(2)
C50 0.070(2) 0.0591(18) 0.111(3) -0.0125(18) -0.0118(19) 0.0011(15)

loop_
_atom_type_symbol
_atom_type_description
_atom_type_scat_dispersion_real
_atom_type_scat_dispersion_imag
_atom_type_scat_source
C C 0.0181 0.0091 'International Tables Vol C Tables 4.2.6.8 and 6.1.1.4'
H H 0.0000 0.0000 'International Tables Vol C Tables 4.2.6.8 and 6.1.1.4'
B B 0.0090 0.0039 'International Tables Vol C Tables 4.2.6.8 and 6.1.1.4'
N N 0.0311 0.0180 'International Tables Vol C Tables 4.2.6.8 and 6.1.1.4'
F F 0.0727 0.0534 'International Tables Vol C Tables 4.2.6.8 and 6.1.1.4'

loop_
_geom_angle_atom_site_label_1
_geom_angle_atom_site_label_2
_geom_angle_atom_site_label_3
_geom_angle
C1 B1 C11 113.52(19)
C1 B1 C31 109.33(18)
C11 B1 C31 107.74(18)
C1 B1 C21 101.15(18)
C11 B1 C21 112.11(17)
C31 B1 C21 112.97(18)
C2B C1 C2A 15(3)
C2B C1 B1 163(3)
C2A C1 B1 168.2(7)
C1 C2A C3A 171.8(14)
C4A C3A C2A 115.5(7)
C4A C3A H3A1 108.4
C2A C3A H3A1 108.4
C4A C3A H3A2 108.4
C2A C3A H3A2 108.4
H3A1 C3A H3A2 107.5
C3A C4A C5A 118.6(5)
C3A C4A H4A1 107.7
C5A C4A H4A1 107.7
C3A C4A H4A2 107.7
C5A C4A H4A2 107.7
H4A1 C4A H4A2 107.1
C4A C5A C6A 112.2(6)
C4A C5A H5A1 109.2
C6A C5A H5A1 109.2
C4A C5A H5A2 109.2
C6A C5A H5A2 109.2
H5A1 C5A H5A2 107.9
C1 C2B C3B 168(5)
C1 C2B C4B 123(4)
C3B C2B C4B 51.0(13)
C4B C3B C2B 76(3)
C4B C3B H3B1 115.8
C2B C3B H3B1 115.8
C4B C3B H3B2 115.8
C2B C3B H3B2 115.8
H3B1 C3B H3B2 112.8
C3B C4B C5B 113.0(13)
C3B C4B C2B 53.0(15)
C5B C4B C2B 128(3)
C3B C4B H4B1 109.0
C5B C4B H4B1 109.0
C2B C4B H4B1 56.0
C3B C4B H4B2 109.0
C5B C4B H4B2 109.0
C2B C4B H4B2 123.2
H4B1 C4B H4B2 107.8
C4B C5B C6B 114.6(13)
C4B C5B H5B1 108.6
C6B C5B H5B1 108.6
C4B C5B H5B2 108.6
C6B C5B H5B2 108.6
H5B1 C5B H5B2 107.6
C5B C6B H6B1 109.5
C5B C6B H6B2 109.5
H6B1 C6B H6B2 109.5
C5B C6B H6B3 109.5
H6B1 C6B H6B3 109.5
H6B2 C6B H6B3 109.5
C12 C11 C16 112.4(2)
C12 C11 B1 126.12(19)
C16 C11 B1 121.42(19)
F12 C12 C13 114.27(19)
F12 C12 C11 120.8(2)
C13 C12 C11 124.9(2)
F13 C13 C14 120.0(2)
F13 C13 C12 120.5(2)
C14 C13 C12 119.5(2)
F14 C14 C13 120.7(2)
F14 C14 C15 120.4(2)
C13 C14 C15 118.9(2)
F15 C15 C14 119.8(2)
F15 C15 C16 120.9(2)
C14 C15 C16 119.3(2)
F16 C16 C15 116.5(2)
F16 C16 C11 118.4(2)
C15 C16 C11 125.0(2)
C26 C21 C22 112.4(2)
C26 C21 B1 127.2(2)
C22 C21 B1 119.8(2)
F22 C22 C23 115.7(2)
F22 C22 C21 119.2(2)
C23 C22 C21 125.1(2)
F23 C23 C24 119.5(3)
F23 C23 C22 120.6(3)
C24 C23 C22 119.9(3)
F24 C24 C25 121.1(3)
F24 C24 C23 120.7(3)
C25 C24 C23 118.2(2)
F25 C25 C24 119.9(2)
F25 C25 C26 119.8(2)
C24 C25 C26 120.3(2)
F26 C26 C21 121.3(2)
F26 C26 C25 114.6(2)
C21 C26 C25 124.1(2)
C32 C31 C36 112.7(2)
C32 C31 B1 119.85(19)
C36 C31 B1 127.42(19)
F32 C32 C33 115.2(2)
F32 C32 C31 119.5(2)
C33 C32 C31 125.3(2)
F33 C33 C34 120.1(2)
F33 C33 C32 120.9(2)
C34 C33 C32 119.0(2)
F34 C34 C35 120.4(2)
F34 C34 C33 120.5(2)
C35 C34 C33 119.0(2)
F35 C35 C34 119.7(2)
F35 C35 C36 120.5(2)
C34 C35 C36 119.7(2)
F36 C36 C35 115.4(2)
F36 C36 C31 120.4(2)
C35 C36 C31 124.2(2)
C43 N41 C42 110.9(3)
C43 N41 C44 113.0(2)
C42 N41 C44 109.6(3)
C43 N41 H41 107.7
C42 N41 H41 107.7
C44 N41 H41 107.7
N41 C42 H42A 109.5
N41 C42 H42B 109.5
H42A C42 H42B 109.5
N41 C42 H42C 109.5
H42A C42 H42C 109.5
H42B C42 H42C 109.5
N41 C43 H43A 109.5
N41 C43 H43B 109.5
H43A C43 H43B 109.5
N41 C43 H43C 109.5
H43A C43 H43C 109.5
H43B C43 H43C 109.5
C45 C44 N41 114.8(2)
C45 C44 H44A 108.6
N41 C44 H44A 108.6
C45 C44 H44B 108.6
N41 C44 H44B 108.6
H44A C44 H44B 107.5
C46 C45 C50 118.6(3)
C46 C45 C44 121.1(3)
C50 C45 C44 120.2(3)
C45 C46 C47 119.8(3)
C45 C46 H46 120.1
C47 C46 H46 120.1
C48 C47 C46 119.7(4)
C48 C47 H47 120.1
C46 C47 H47 120.1
C49 C48 C47 120.5(4)
C49 C48 H48 119.7
C47 C48 H48 119.7
C50 C49 C48 120.3(4)
C50 C49 H49 119.9
C48 C49 H49 119.9
C49 C50 C45 121.0(4)
C49 C50 H50 119.5
C45 C50 H50 119.5

loop_
_geom_bond_atom_site_label_1
_geom_bond_atom_site_label_2
_geom_bond_distance
B1 C1 1.605(3)
B1 C11 1.645(3)
B1 C31 1.657(3)
B1 C21 1.658(3)
C1 C2B 1.197(10)
C1 C2A 1.199(4)
C2A C3A 1.478(5)
C3A C4A 1.425(6)
C3A H3A1 0.9800
C3A H3A2 0.9800
C4A C5A 1.448(6)
C4A H4A1 0.9800
C4A H4A2 0.9800
C5A C6A 1.479(6)
C5A H5A1 0.9800
C5A H5A2 0.9800
C6A H6A1 0.9700
C6A H6A2 0.9700
C6A H6A3 0.9700
C2B C3B 1.479(10)
C2B C4B 1.80(5)
C3B C4B 1.439(9)
C3B H3B1 0.9800
C3B H3B2 0.9800
C4B C5B 1.443(9)
C4B H4B1 0.9800
C4B H4B2 0.9800
C5B C6B 1.448(9)
C5B H5B1 0.9800
C5B H5B2 0.9800
C6B H6B1 0.9700
C6B H6B2 0.9700
C6B H6B3 0.9700
C11 C12 1.379(3)
C11 C16 1.386(3)
C12 F12 1.357(3)
C12 C13 1.376(3)
C13 F13 1.339(3)
C13 C14 1.366(4)
C14 F14 1.346(3)
C14 C15 1.368(4)
C15 F15 1.345(3)
C15 C16 1.376(4)
C16 F16 1.361(3)
C21 C26 1.382(3)
C21 C22 1.389(4)
C22 F22 1.351(3)
C22 C23 1.370(4)
C23 F23 1.348(3)
C23 C24 1.367(4)
C24 F24 1.341(3)
C24 C25 1.360(4)
C25 F25 1.348(3)
C25 C26 1.388(4)
C26 F26 1.350(3)
C31 C32 1.385(3)
C31 C36 1.387(3)
C32 F32 1.360(3)
C32 C33 1.375(3)
C33 F33 1.346(3)
C33 C34 1.371(4)
C34 F34 1.345(3)
C34 C35 1.370(4)
C35 F35 1.346(3)
C35 C36 1.381(3)
C36 F36 1.354(3)
N41 C43 1.493(4)
N41 C42 1.502(4)
N41 C44 1.512(4)
N41 H41 0.9200
C42 H42A 0.9700
C42 H42B 0.9700
C42 H42C 0.9700
C43 H43A 0.9700
C43 H43B 0.9700
C43 H43C 0.9700
C44 C45 1.492(5)
C44 H44A 0.9800
C44 H44B 0.9800
C45 C46 1.383(4)
C45 C50 1.394(4)
C46 C47 1.392(5)
C46 H46 0.9400
C47 C48 1.374(6)
C47 H47 0.9400
C48 C49 1.360(6)
C48 H48 0.9400
C49 C50 1.357(6)
C49 H49 0.9400
C50 H50 0.9400

loop_
_geom_torsion_atom_site_label_1
_geom_torsion_atom_site_label_2
_geom_torsion_atom_site_label_3
_geom_torsion_atom_site_label_4
_geom_torsion
C11 B1 C1 C2B 170(11)
C31 B1 C1 C2B -69(11)
C21 B1 C1 C2B 50(11)
C11 B1 C1 C2A 111(2)
C31 B1 C1 C2A -129(2)
C21 B1 C1 C2A -10(2)
C2B C1 C2A C3A -82(18)
B1 C1 C2A C3A 20(6)
C1 C2A C3A C4A 3(4)
C2A C3A C4A C5A -51.4(9)
C3A C4A C5A C6A 173.7(5)
C2A C1 C2B C3B -25(15)
B1 C1 C2B C3B -162(22)
C2A C1 C2B C4B 32(13)
B1 C1 C2B C4B -105(8)
C1 C2B C3B C4B 64(31)
C2B C3B C4B C5B 121(4)
C1 C2B C4B C3B -167(8)
C1 C2B C4B C5B 101(6)
C3B C2B C4B C5B -92(3)
C3B C4B C5B C6B -57(5)
C2B C4B C5B C6B 4(5)
C1 B1 C11 C12 -5.3(3)
C31 B1 C11 C12 -126.5(2)
C21 B1 C11 C12 108.6(2)
C1 B1 C11 C16 176.7(2)
C31 B1 C11 C16 55.5(3)
C21 B1 C11 C16 -69.5(3)
C16 C11 C12 F12 -178.1(2)
B1 C11 C12 F12 3.7(3)
C16 C11 C12 C13 1.8(3)
B1 C11 C12 C13 -176.4(2)
F12 C12 C13 F13 -1.3(3)
C11 C12 C13 F13 178.8(2)
F12 C12 C13 C14 176.9(2)
C11 C12 C13 C14 -3.0(4)
F13 C13 C14 F14 0.1(4)
C12 C13 C14 F14 -178.2(2)
F13 C13 C14 C15 179.8(2)
C12 C13 C14 C15 1.5(4)
F14 C14 C15 F15 -0.9(4)
C13 C14 C15 F15 179.3(2)
F14 C14 C15 C16 -179.6(2)
C13 C14 C15 C16 0.7(4)
F15 C15 C16 F16 -3.8(4)
C14 C15 C16 F16 174.8(2)
F15 C15 C16 C11 179.5(2)
C14 C15 C16 C11 -1.8(4)
C12 C11 C16 F16 -176.0(2)
B1 C11 C16 F16 2.3(3)
C12 C11 C16 C15 0.6(3)
B1 C11 C16 C15 178.9(2)
C1 B1 C21 C26 109.4(2)
C11 B1 C21 C26 -11.9(3)
C31 B1 C21 C26 -133.9(2)
C1 B1 C21 C22 -60.9(3)
C11 B1 C21 C22 177.8(2)
C31 B1 C21 C22 55.8(3)
C26 C21 C22 F22 179.4(2)
B1 C21 C22 F22 -8.9(4)
C26 C21 C22 C23 -2.2(4)
B1 C21 C22 C23 169.4(3)
F22 C22 C23 F23 -0.1(4)
C21 C22 C23 F23 -178.5(3)
F22 C22 C23 C24 -179.5(3)
C21 C22 C23 C24 2.1(5)
F23 C23 C24 F24 0.1(5)
C22 C23 C24 F24 179.5(3)
F23 C23 C24 C25 -179.8(3)
C22 C23 C24 C25 -0.4(5)
F24 C24 C25 F25 -0.8(5)
C23 C24 C25 F25 179.1(3)
F24 C24 C25 C26 179.2(3)
C23 C24 C25 C26 -0.9(4)
C22 C21 C26 F26 -179.1(2)
B1 C21 C26 F26 10.0(3)
C22 C21 C26 C25 0.8(3)
B1 C21 C26 C25 -170.1(2)
F25 C25 C26 F26 0.5(3)
C24 C25 C26 F26 -179.5(2)
F25 C25 C26 C21 -179.4(2)
C24 C25 C26 C21 0.6(4)
C1 B1 C31 C32 -49.7(3)
C11 B1 C31 C32 74.1(2)
C21 B1 C31 C32 -161.5(2)
C1 B1 C31 C36 130.0(2)
C11 B1 C31 C36 -106.2(3)
C21 B1 C31 C36 18.2(3)
C36 C31 C32 F32 177.2(2)
B1 C31 C32 F32 -3.1(3)
C36 C31 C32 C33 -2.5(3)
B1 C31 C32 C33 177.2(2)
F32 C32 C33 F33 -0.1(3)
C31 C32 C33 F33 179.6(2)
F32 C32 C33 C34 -179.2(2)
C31 C32 C33 C34 0.6(4)
F33 C33 C34 F34 0.9(4)
C32 C33 C34 F34 179.9(2)
F33 C33 C34 C35 -178.0(2)
C32 C33 C34 C35 1.0(4)
F34 C34 C35 F35 -0.4(4)
C33 C34 C35 F35 178.5(2)
F34 C34 C35 C36 -179.3(2)
C33 C34 C35 C36 -0.4(4)
F35 C35 C36 F36 -0.6(3)
C34 C35 C36 F36 178.2(2)
F35 C35 C36 C31 179.2(2)
C34 C35 C36 C31 -1.9(4)
C32 C31 C36 F36 -177.0(2)
B1 C31 C36 F36 3.3(4)
C32 C31 C36 C35 3.2(3)
B1 C31 C36 C35 -176.5(2)
C43 N41 C44 C45 -57.7(3)
C42 N41 C44 C45 178.0(3)
N41 C44 C45 C46 -92.2(3)
N41 C44 C45 C50 92.0(3)
C50 C45 C46 C47 -0.9(4)
C44 C45 C46 C47 -176.8(3)
C45 C46 C47 C48 0.6(4)
C46 C47 C48 C49 -0.5(5)
C47 C48 C49 C50 0.7(6)
C48 C49 C50 C45 -1.0(6)
C46 C45 C50 C49 1.1(5)
C44 C45 C50 C49 177.1(3)
